data_1509783
loop_
_publ_author_name
'Chou Junhong'
'Kanatzidis, M.G.'

_publ_section_title
;
 Isolation of beta-Ag3 As Se3, (Me3 N H) (Ag3 As2 Se5), K5 Ag2 As3 Se9,
 and K Ag3 As2 S5 : novel solid state silver thio- and selenoarsenates
 from solvento-thermal synthesis
;
_journal_name_full 'Journal of Solid State Chemistry'
_journal_page_first 186
_journal_page_last 201
_journal_paper_doi 10.1006/jssc.1996.0375
_journal_volume 127
_journal_year 1996
_chemical_formula_sum 'Ag2 As3 K5 Se9'
_chemical_name_systematic 'K5 (Ag2 As3 Se9)'
_space_group_IT_number 62
_symmetry_space_group_name_Hall '-P 2ac 2n'
_symmetry_space_group_name_H-M 'P n m a'
_cell_angle_alpha 90
_cell_angle_beta 90
_cell_angle_gamma 90
_cell_formula_units_Z 4
_cell_length_a 12.599
_cell_length_b 12.607
_cell_length_c 14.067
_cell_volume 2234.340
_citation_journal_id_ASTM JSSCBI
_cod_data_source_file silver2-3_5.cif
_cod_data_source_block Ag2As3K5Se9
_cod_original_cell_volume 2234.34
_cod_database_code 1509783

loop_
_symmetry_equiv_pos_as_xyz
x,y,z
-x+1/2,-y,z+1/2
x+1/2,-y+1/2,-z+1/2
-x,y+1/2,-z
-x,-y,-z
x-1/2,y,-z-1/2
-x-1/2,y-1/2,z-1/2
x,-y-1/2,z

loop_
_atom_site_label
_atom_site_type_symbol
_atom_site_fract_x
_atom_site_fract_y
_atom_site_fract_z
_atom_site_occupancy
_atom_site_U_iso_or_equiv
Se4 Se-2 0.2853 0.8999 0.7974 1 0.0
Se3 Se-2 0.0358 0.0958 0.6494 1 0.0
Se1 Se-2 0.3547 0.75 0.5712 1 0.0
As1 As+5 0.2481 0.75 0.7051 1 0.0
Se2 Se-2 0.2825 0.25 0.8258 1 0.0
Ag1 Ag+1 0.2369 0.0892 0.7118 1 0.0
K2 K+1 0.9796 0.0801 0.1694 1 0.0
Se5 Se-2 0.0741 0.75 0.6552 1 0.0
As3 As+3 0.4835 0.25 0.601 1 0.0
K3 K+1 0.1707 0.25 0.4897 1 0.0
As2 As+3 -0.0365 0.25 0.7165 1 0.0
Se6 Se-2 0.3781 0.1025 0.5681 1 0.0
K1 K+1 0.1787 -0.0718 0.4961 1 0.0
